data_7114055
loop_
_publ_author_name
'Kang, Suk-Ku'
'Yoon, Seok-Keun'

_publ_section_title
;
 cis-Stereoselective nickel-catalyzed cyclization/alkylation and arylation
 reactions of allenyl-aldehydes and -ketones with organozinc
 reagentsElectronic supplementary information (ESI) available: typical
 procedures, NMR-data, and X-ray data. See
 http://www.rsc.org/suppdata/cc/b2/b207620a/
;
_journal_issue 22
_journal_name_full 'Chemical Communications'
_journal_page_first 2634
_journal_paper_doi 10.1039/b207620a
_journal_year 2002
_chemical_formula_sum 'C20 H23 N O3 S'
_chemical_formula_weight 357.45
_chemical_name_systematic
; 
? 
;
_space_group_IT_number 2
_symmetry_cell_setting triclinic
_symmetry_space_group_name_Hall '-P 1'
_symmetry_space_group_name_H-M 'P -1'
_atom_sites_solution_hydrogens geom
_atom_sites_solution_primary direct
_atom_sites_solution_secondary difmap
_audit_creation_method SHELXL-97
_cell_angle_alpha 81.54(2)
_cell_angle_beta 66.499(12)
_cell_angle_gamma 85.044(18)
_cell_formula_units_Z 2
_cell_length_a 9.324(2)
_cell_length_b 9.548(3)
_cell_length_c 11.620(3)
_cell_measurement_reflns_used 28
_cell_measurement_temperature 295(2)
_cell_measurement_theta_max 12.35
_cell_measurement_theta_min 3.84
_cell_volume 937.9(4)
_computing_cell_refinement 'Siemens XSCANS'
_computing_data_collection 'Siemens XSCANS'
_computing_data_reduction 'Siemens SHELXTL'
_computing_molecular_graphics 'Siemens SHELXTL'
_computing_publication_material 'Siemens SHELXTL'
_computing_structure_refinement 'Siemens SHELXTL'
_computing_structure_solution 'Siemens SHELXTL'
_diffrn_ambient_temperature 295(2)
_diffrn_measured_fraction_theta_full 0.994
_diffrn_measured_fraction_theta_max 0.994
_diffrn_measurement_device 'Siemens P4'
_diffrn_measurement_method '\w scans'
_diffrn_radiation_monochromator graphite
_diffrn_radiation_source 'sealed tube'
_diffrn_radiation_type MoK\a
_diffrn_radiation_wavelength 0.71073
_diffrn_reflns_av_R_equivalents 0.0357
_diffrn_reflns_av_sigmaI/netI 0.0857
_diffrn_reflns_limit_h_max 11
_diffrn_reflns_limit_h_min 0
_diffrn_reflns_limit_k_max 11
_diffrn_reflns_limit_k_min -11
_diffrn_reflns_limit_l_max 13
_diffrn_reflns_limit_l_min -12
_diffrn_reflns_number 3502
_diffrn_reflns_theta_full 25.00
_diffrn_reflns_theta_max 25.00
_diffrn_reflns_theta_min 1.93
_diffrn_standards_interval_count 97
_diffrn_standards_number 3
_exptl_absorpt_coefficient_mu 0.191
_exptl_absorpt_correction_T_max 0.7373
_exptl_absorpt_correction_T_min 0.6937
_exptl_absorpt_correction_type empirical
_exptl_crystal_colour 'COLORLESS         '
_exptl_crystal_density_diffrn 1.266
_exptl_crystal_density_method 'not measured'
_exptl_crystal_description 'BLOCK             '
_exptl_crystal_F_000 380
_exptl_crystal_size_max 0.24
_exptl_crystal_size_mid 0.10
_exptl_crystal_size_min 0.08
_refine_diff_density_max 0.168
_refine_diff_density_min -0.201
_refine_diff_density_rms 0.043
_refine_ls_extinction_coef 0.013(2)
_refine_ls_extinction_expression Fc^*^=kFc[1+0.001xFc^2^\l^3^/sin(2\q)]^-1/4^
_refine_ls_extinction_method SHELXL
_refine_ls_goodness_of_fit_ref 1.009
_refine_ls_hydrogen_treatment mixed
_refine_ls_matrix_type full
_refine_ls_number_parameters 307
_refine_ls_number_reflns 3281
_refine_ls_number_restraints 0
_refine_ls_restrained_S_all 1.009
_refine_ls_R_factor_all 0.1198
_refine_ls_R_factor_gt 0.0576
_refine_ls_shift/su_max 0.000
_refine_ls_shift/su_mean 0.000
_refine_ls_weighting_details 'calc w=1/[\s^2^(Fo^2^)+(0.0428P)^2^+0.1531P] where P=(Fo^2^+2Fc^2^)/3'
_refine_ls_weighting_scheme calc
_refine_ls_wR_factor_gt 0.1046
_refine_ls_wR_factor_ref 0.1277
_reflns_number_gt 1903
_reflns_number_total 3281
_reflns_threshold_expression >2sigma(I)
_cod_data_source_file b207620a.txt
_cod_data_source_block p-1
_cod_depositor_comments
;
The following automatic conversions were performed:

'_symmetry_cell_setting' value 'Triclinic' changed to 'triclinic'
according to
/usr/data/users/saulius/automatic-downloads/retrospective/RSC/lib/dictionaries/cif_core.dic
dictionary named 'cif_core.dic' version 2.4.2 from 2011-04-26.

Automatic conversion script
Id: cif_fix_values 2281 2013-09-26 08:29:07Z andrius 
;
_cod_original_cell_volume 938.0(4)
_cod_original_sg_symbol_H-M 'P-1   '
_cod_database_code 7114055

loop_
_symmetry_equiv_pos_as_xyz
'x, y, z'
'-x, -y, -z'

loop_
_atom_site_label
_atom_site_type_symbol
_atom_site_fract_x
_atom_site_fract_y
_atom_site_fract_z
_atom_site_U_iso_or_equiv
_atom_site_adp_type
_atom_site_occupancy
_atom_site_symmetry_multiplicity
_atom_site_calc_flag
_atom_site_refinement_flags
S1 S 0.29203(11) 0.27867(10) 0.76636(9) 0.0516(3) Uani 1 1 d .
O1 O 0.3409(3) 0.4049(3) 0.7930(2) 0.0634(7) Uani 1 1 d .
O2 O 0.3509(3) 0.1424(3) 0.8009(2) 0.0690(8) Uani 1 1 d .
O3 O 0.4628(3) 0.3627(3) 0.3468(3) 0.0613(8) Uani 1 1 d .
C1 C 0.0871(4) 0.2779(4) 0.8393(3) 0.0460(8) Uani 1 1 d .
C2 C 0.0010(5) 0.4023(4) 0.8719(4) 0.0538(10) Uani 1 1 d .
C3 C -0.1608(5) 0.4011(5) 0.9266(4) 0.0609(11) Uani 1 1 d .
C4 C -0.2397(5) 0.2781(5) 0.9490(3) 0.0645(11) Uani 1 1 d .
C5 C -0.1518(5) 0.1543(5) 0.9177(4) 0.0740(13) Uani 1 1 d .
C6 C 0.0102(5) 0.1528(4) 0.8629(4) 0.0647(11) Uani 1 1 d .
C7 C -0.4159(5) 0.2771(6) 1.0082(4) 0.1092(18) Uani 1 1 d .
H7A H -0.4498 0.1827 1.0162 0.131 Uiso 1 1 calc R
H7B H -0.4575 0.3396 0.9557 0.131 Uiso 1 1 calc R
H7C H -0.4526 0.3082 1.0903 0.131 Uiso 1 1 calc R
N1 N 0.3401(3) 0.2960(3) 0.6147(3) 0.0487(7) Uani 1 1 d .
C8 C 0.2981(4) 0.4318(4) 0.5520(3) 0.0468(9) Uani 1 1 d .
C9 C 0.3040(4) 0.3899(3) 0.4286(3) 0.0445(8) Uani 1 1 d .
C10 C 0.2297(4) 0.2436(3) 0.4744(3) 0.0428(8) Uani 1 1 d .
C11 C 0.3147(5) 0.1751(4) 0.5577(4) 0.0526(9) Uani 1 1 d .
C12 C 0.2248(6) 0.4974(5) 0.3622(5) 0.0621(11) Uani 1 1 d .
C13 C 0.2276(4) 0.1605(3) 0.3742(3) 0.0452(8) Uani 1 1 d .
C14 C 0.3456(5) 0.0766(5) 0.3132(4) 0.0651(11) Uani 1 1 d .
C15 C 0.0857(4) 0.1797(3) 0.3440(3) 0.0439(8) Uani 1 1 d .
C16 C -0.0639(4) 0.1788(4) 0.4376(4) 0.0523(9) Uani 1 1 d .
C17 C -0.1949(5) 0.1959(4) 0.4081(5) 0.0646(11) Uani 1 1 d .
C18 C -0.1786(6) 0.2129(4) 0.2839(6) 0.0729(13) Uani 1 1 d .
C19 C -0.0325(6) 0.2137(4) 0.1911(5) 0.0679(12) Uani 1 1 d .
C20 C 0.0996(5) 0.1971(4) 0.2184(4) 0.0557(10) Uani 1 1 d .
HO3 H 0.508(4) 0.431(4) 0.310(3) 0.062(13) Uiso 1 1 d .
H2 H 0.053(3) 0.477(3) 0.858(3) 0.036(9) Uiso 1 1 d .
H3 H -0.219(4) 0.486(4) 0.952(3) 0.064(11) Uiso 1 1 d .
H5 H -0.200(5) 0.067(4) 0.926(4) 0.092(14) Uiso 1 1 d .
H6 H 0.067(4) 0.068(4) 0.844(3) 0.078(13) Uiso 1 1 d .
H8A H 0.376(4) 0.506(3) 0.539(3) 0.061(10) Uiso 1 1 d .
H8B H 0.192(3) 0.467(3) 0.601(3) 0.039(8) Uiso 1 1 d .
H10 H 0.125(3) 0.265(3) 0.526(3) 0.038(8) Uiso 1 1 d .
H11A H 0.257(4) 0.102(3) 0.627(3) 0.048(9) Uiso 1 1 d .
H11B H 0.419(4) 0.134(4) 0.506(3) 0.068(11) Uiso 1 1 d .
H12A H 0.117(5) 0.515(4) 0.417(4) 0.083(14) Uiso 1 1 d .
H12B H 0.274(4) 0.589(4) 0.343(3) 0.063(11) Uiso 1 1 d .
H12C H 0.236(4) 0.471(4) 0.286(4) 0.082(14) Uiso 1 1 d .
H14A H 0.442(4) 0.064(4) 0.326(3) 0.074(12) Uiso 1 1 d .
H14B H 0.336(4) 0.021(4) 0.253(3) 0.068(11) Uiso 1 1 d .
H16 H -0.077(3) 0.164(3) 0.526(3) 0.047(9) Uiso 1 1 d .
H17 H -0.293(4) 0.196(4) 0.475(3) 0.064(12) Uiso 1 1 d .
H18 H -0.279(5) 0.234(4) 0.269(4) 0.105(15) Uiso 1 1 d .
H19 H -0.019(5) 0.223(4) 0.105(4) 0.084(14) Uiso 1 1 d .
H20 H 0.203(4) 0.198(3) 0.154(3) 0.055(10) Uiso 1 1 d .

loop_
_atom_site_aniso_label
_atom_site_aniso_U_11
_atom_site_aniso_U_22
_atom_site_aniso_U_33
_atom_site_aniso_U_23
_atom_site_aniso_U_13
_atom_site_aniso_U_12
S1 0.0497(6) 0.0555(6) 0.0531(6) -0.0043(4) -0.0238(5) -0.0058(4)
O1 0.0657(17) 0.0698(17) 0.0624(17) -0.0101(13) -0.0277(14) -0.0251(13)
O2 0.0703(18) 0.0675(18) 0.0707(18) -0.0001(14) -0.0356(15) 0.0151(14)
O3 0.0426(16) 0.0617(18) 0.0626(18) -0.0057(15) -0.0009(13) -0.0148(14)
C1 0.052(2) 0.041(2) 0.044(2) -0.0036(16) -0.0180(17) -0.0081(17)
C2 0.062(3) 0.043(2) 0.054(2) -0.0031(18) -0.020(2) -0.010(2)
C3 0.065(3) 0.063(3) 0.051(2) -0.005(2) -0.022(2) 0.009(2)
C4 0.053(2) 0.089(3) 0.047(2) -0.003(2) -0.0153(19) -0.011(2)
C5 0.070(3) 0.072(3) 0.076(3) -0.007(2) -0.019(2) -0.032(3)
C6 0.068(3) 0.046(3) 0.073(3) -0.013(2) -0.018(2) -0.008(2)
C7 0.060(3) 0.159(5) 0.092(4) -0.008(3) -0.013(3) -0.014(3)
N1 0.0523(18) 0.0481(18) 0.0486(17) -0.0053(14) -0.0226(14) -0.0023(14)
C8 0.046(2) 0.040(2) 0.054(2) -0.0045(17) -0.0179(19) -0.0081(17)
C9 0.0341(19) 0.049(2) 0.045(2) -0.0041(16) -0.0093(16) -0.0043(15)
C10 0.033(2) 0.044(2) 0.045(2) -0.0059(16) -0.0081(17) -0.0026(15)
C11 0.060(3) 0.047(2) 0.052(2) -0.0069(19) -0.025(2) 0.002(2)
C12 0.076(3) 0.052(3) 0.056(3) 0.000(2) -0.025(3) -0.001(2)
C13 0.041(2) 0.045(2) 0.044(2) -0.0066(16) -0.0094(17) -0.0064(16)
C14 0.054(3) 0.078(3) 0.065(3) -0.024(2) -0.020(2) 0.002(2)
C15 0.048(2) 0.0345(19) 0.049(2) -0.0021(15) -0.0176(18) -0.0108(15)
C16 0.050(2) 0.052(2) 0.057(3) -0.0054(19) -0.022(2) -0.0086(17)
C17 0.051(3) 0.056(3) 0.087(4) -0.012(2) -0.024(3) -0.011(2)
C18 0.081(4) 0.047(2) 0.113(4) -0.010(2) -0.062(3) -0.002(2)
C19 0.098(4) 0.048(2) 0.078(3) -0.003(2) -0.056(3) -0.007(2)
C20 0.059(3) 0.050(2) 0.057(3) -0.0097(19) -0.021(2) -0.0071(19)

loop_
_atom_type_symbol
_atom_type_description
_atom_type_scat_dispersion_real
_atom_type_scat_dispersion_imag
_atom_type_scat_source
C C 0.0033 0.0016 'International Tables Vol C Tables 4.2.6.8 and 6.1.1.4'
H H 0.0000 0.0000 'International Tables Vol C Tables 4.2.6.8 and 6.1.1.4'
N N 0.0061 0.0033 'International Tables Vol C Tables 4.2.6.8 and 6.1.1.4'
O O 0.0106 0.0060 'International Tables Vol C Tables 4.2.6.8 and 6.1.1.4'
S S 0.1246 0.1234 'International Tables Vol C Tables 4.2.6.8 and 6.1.1.4'

loop_
_geom_angle_atom_site_label_1
_geom_angle_atom_site_label_2
_geom_angle_atom_site_label_3
_geom_angle
O2 S1 O1 120.10(16)
O2 S1 N1 107.18(15)
O1 S1 N1 106.35(15)
O2 S1 C1 107.77(17)
O1 S1 C1 107.24(16)
N1 S1 C1 107.65(15)
C9 O3 HO3 114(3)
C6 C1 C2 119.5(4)
C6 C1 S1 119.9(3)
C2 C1 S1 120.6(3)
C3 C2 C1 120.1(4)
C3 C2 H2 123(2)
C1 C2 H2 117(2)
C4 C3 C2 121.3(4)
C4 C3 H3 119(2)
C2 C3 H3 120(2)
C3 C4 C5 117.8(4)
C3 C4 C7 121.3(4)
C5 C4 C7 120.9(4)
C6 C5 C4 121.9(4)
C6 C5 H5 116(3)
C4 C5 H5 121(2)
C1 C6 C5 119.3(4)
C1 C6 H6 120(2)
C5 C6 H6 121(2)
C4 C7 H7A 109.5
C4 C7 H7B 109.5
H7A C7 H7B 109.5
C4 C7 H7C 109.5
H7A C7 H7C 109.5
H7B C7 H7C 109.5
C11 N1 C8 109.3(3)
C11 N1 S1 118.5(2)
C8 N1 S1 118.6(2)
N1 C8 C9 102.7(3)
N1 C8 H8A 109.6(18)
C9 C8 H8A 113.5(18)
N1 C8 H8B 112.3(16)
C9 C8 H8B 109.4(16)
H8A C8 H8B 109(2)
O3 C9 C12 110.8(3)
O3 C9 C8 109.8(3)
C12 C9 C8 113.5(3)
O3 C9 C10 105.3(3)
C12 C9 C10 115.7(3)
C8 C9 C10 101.0(3)
C13 C10 C11 117.2(3)
C13 C10 C9 116.8(3)
C11 C10 C9 101.7(3)
C13 C10 H10 107.9(17)
C11 C10 H10 108.9(17)
C9 C10 H10 103.4(17)
N1 C11 C10 103.7(3)
N1 C11 H11A 108.2(18)
C10 C11 H11A 116.1(18)
N1 C11 H11B 109(2)
C10 C11 H11B 111(2)
H11A C11 H11B 109(3)
C9 C12 H12A 111(2)
C9 C12 H12B 110(2)
H12A C12 H12B 105(3)
C9 C12 H12C 111(2)
H12A C12 H12C 113(3)
H12B C12 H12C 107(3)
C14 C13 C15 120.6(3)
C14 C13 C10 122.8(3)
C15 C13 C10 116.6(3)
C13 C14 H14A 124(2)
C13 C14 H14B 120(2)
H14A C14 H14B 116(3)
C16 C15 C20 117.5(3)
C16 C15 C13 122.0(3)
C20 C15 C13 120.6(3)
C15 C16 C17 121.4(4)
C15 C16 H16 119.0(18)
C17 C16 H16 119.6(18)
C18 C17 C16 120.2(4)
C18 C17 H17 122(2)
C16 C17 H17 118(2)
C19 C18 C17 119.1(4)
C19 C18 H18 125(2)
C17 C18 H18 116(2)
C18 C19 C20 121.6(5)
C18 C19 H19 120(2)
C20 C19 H19 118(2)
C19 C20 C15 120.3(4)
C19 C20 H20 123(2)
C15 C20 H20 117(2)

loop_
_geom_bond_atom_site_label_1
_geom_bond_atom_site_label_2
_geom_bond_distance
S1 O2 1.433(2)
S1 O1 1.440(2)
S1 N1 1.622(3)
S1 C1 1.755(4)
O3 C9 1.430(4)
O3 HO3 0.78(4)
C1 C6 1.382(5)
C1 C2 1.387(5)
C2 C3 1.384(5)
C2 H2 0.86(3)
C3 C4 1.377(5)
C3 H3 0.95(3)
C4 C5 1.387(6)
C4 C7 1.507(5)
C5 C6 1.386(6)
C5 H5 0.95(4)
C6 H6 0.93(4)
C7 H7A 0.9600
C7 H7B 0.9600
C7 H7C 0.9600
N1 C11 1.493(4)
N1 C8 1.493(4)
C8 C9 1.523(5)
C8 H8A 1.01(3)
C8 H8B 0.98(3)
C9 C12 1.512(5)
C9 C10 1.539(4)
C10 C13 1.510(4)
C10 C11 1.525(5)
C10 H10 0.94(3)
C11 H11A 0.99(3)
C11 H11B 1.00(4)
C12 H12A 0.97(4)
C12 H12B 0.98(4)
C12 H12C 0.92(4)
C13 C14 1.322(5)
C13 C15 1.489(5)
C14 H14A 0.96(4)
C14 H14B 0.97(3)
C15 C16 1.385(5)
C15 C20 1.398(5)
C16 C17 1.386(5)
C16 H16 0.97(3)
C17 C18 1.376(6)
C17 H17 0.93(3)
C18 C19 1.359(6)
C18 H18 1.01(4)
C19 C20 1.381(5)
C19 H19 0.94(4)
C20 H20 0.96(3)

loop_
_geom_torsion_atom_site_label_1
_geom_torsion_atom_site_label_2
_geom_torsion_atom_site_label_3
_geom_torsion_atom_site_label_4
_geom_torsion
O2 S1 C1 C6 -29.9(4)
O1 S1 C1 C6 -160.5(3)
N1 S1 C1 C6 85.4(3)
O2 S1 C1 C2 151.1(3)
O1 S1 C1 C2 20.5(3)
N1 S1 C1 C2 -93.6(3)
C6 C1 C2 C3 -0.6(5)
S1 C1 C2 C3 178.4(3)
C1 C2 C3 C4 -0.5(6)
C2 C3 C4 C5 1.5(6)
C2 C3 C4 C7 -179.8(4)
C3 C4 C5 C6 -1.5(6)
C7 C4 C5 C6 179.8(4)
C2 C1 C6 C5 0.6(6)
S1 C1 C6 C5 -178.4(3)
C4 C5 C6 C1 0.4(7)
O2 S1 N1 C11 45.7(3)
O1 S1 N1 C11 175.3(2)
C1 S1 N1 C11 -70.0(3)
O2 S1 N1 C8 -177.8(3)
O1 S1 N1 C8 -48.2(3)
C1 S1 N1 C8 66.5(3)
C11 N1 C8 C9 -19.5(4)
S1 N1 C8 C9 -159.6(2)
N1 C8 C9 O3 -70.8(3)
N1 C8 C9 C12 164.5(3)
N1 C8 C9 C10 40.0(3)
O3 C9 C10 C13 -60.5(4)
C12 C9 C10 C13 62.1(4)
C8 C9 C10 C13 -174.8(3)
O3 C9 C10 C11 68.3(3)
C12 C9 C10 C11 -169.0(3)
C8 C9 C10 C11 -46.0(3)
C8 N1 C11 C10 -9.3(4)
S1 N1 C11 C10 130.9(3)
C13 C10 C11 N1 162.6(3)
C9 C10 C11 N1 34.0(4)
C11 C10 C13 C14 -34.3(5)
C9 C10 C13 C14 86.6(4)
C11 C10 C13 C15 147.1(3)
C9 C10 C13 C15 -91.9(3)
C14 C13 C15 C16 136.3(4)
C10 C13 C15 C16 -45.1(4)
C14 C13 C15 C20 -42.7(5)
C10 C13 C15 C20 135.9(3)
C20 C15 C16 C17 -0.6(5)
C13 C15 C16 C17 -179.6(3)
C15 C16 C17 C18 0.6(6)
C16 C17 C18 C19 -0.5(6)
C17 C18 C19 C20 0.4(6)
C18 C19 C20 C15 -0.4(6)
C16 C15 C20 C19 0.5(5)
C13 C15 C20 C19 179.5(3)
